data_7223279
loop_
_publ_author_name
'Li, Liang'
'Yao, Yong'
'Sun, Jing'
'Yan, Chao Guo'

_publ_section_title
;
 Preparation and Application of Tubular Assemblies Based on Amphiphilic
 Tetramethoxyresorcinarenes
;
_journal_name_full 'RSC Adv.'
_journal_paper_doi 10.1039/C5RA22289C
_journal_year 2015
_chemical_formula_moiety 'C84 H136 N8 O12, H2 O'
_chemical_formula_sum 'C84 H138 N8 O13'
_chemical_formula_weight 1468.02
_space_group_crystal_system triclinic
_space_group_IT_number 2
_space_group_name_Hall '-P 1'
_space_group_name_H-M_alt 'P -1'
_symmetry_space_group_name_Hall '-P 1'
_symmetry_space_group_name_H-M 'P -1'
_atom_sites_solution_hydrogens mixed
_audit_creation_method SHELXL-2014/7
_audit_update_record
;
2015-11-06 deposited with the CCDC.
2015-11-13 downloaded from the CCDC.
;
_cell_angle_alpha 95.407(3)
_cell_angle_beta 98.088(2)
_cell_angle_gamma 93.285(3)
_cell_formula_units_Z 2
_cell_length_a 9.738(2)
_cell_length_b 17.3885(17)
_cell_length_c 26.0788(16)
_cell_measurement_reflns_used 3218
_cell_measurement_temperature 291(2)
_cell_measurement_theta_max 25.24
_cell_measurement_theta_min 2.11
_cell_volume 4341.4(10)
_computing_cell_refinement SMART
_computing_data_collection 'SMART (Bruker, 2008)'
_computing_data_reduction 'SAINT (Bruker, 2008)'
_computing_molecular_graphics SHELXTL
_computing_publication_material SHELXTL
_computing_structure_refinement 'SHELXL-2014/7 (Sheldrick, 2014)'
_computing_structure_solution 'SHELXTL (Bruker, 2008)'
_diffrn_ambient_temperature 291(2)
_diffrn_measured_fraction_theta_full 0.994
_diffrn_measured_fraction_theta_max 0.966
_diffrn_measurement_device_type 'Bruker Smart Apex Duo CCD area detector'
_diffrn_measurement_method 'phi and omega scans'
_diffrn_radiation_type MoK\a
_diffrn_radiation_wavelength 0.71073
_diffrn_reflns_av_R_equivalents 0.0555
_diffrn_reflns_av_unetI/netI 0.0664
_diffrn_reflns_laue_measured_fraction_full 0.994
_diffrn_reflns_laue_measured_fraction_max 0.966
_diffrn_reflns_limit_h_max 12
_diffrn_reflns_limit_h_min -12
_diffrn_reflns_limit_k_max 22
_diffrn_reflns_limit_k_min -22
_diffrn_reflns_limit_l_max 33
_diffrn_reflns_limit_l_min -33
_diffrn_reflns_number 38736
_diffrn_reflns_point_group_measured_fraction_full 0.994
_diffrn_reflns_point_group_measured_fraction_max 0.966
_diffrn_reflns_theta_full 25.242
_diffrn_reflns_theta_max 27.691
_diffrn_reflns_theta_min 1.586
_exptl_absorpt_coefficient_mu 0.075
_exptl_absorpt_correction_T_max 0.99
_exptl_absorpt_correction_T_min 0.98
_exptl_absorpt_correction_type multi-scan
_exptl_absorpt_process_details 'SADABS; ruker, 2008'
_exptl_crystal_colour colorless
_exptl_crystal_density_diffrn 1.123
_exptl_crystal_description block
_exptl_crystal_F_000 1604
_exptl_crystal_size_max 0.260
_exptl_crystal_size_mid 0.220
_exptl_crystal_size_min 0.200
_refine_diff_density_max 0.293
_refine_diff_density_min -0.208
_refine_diff_density_rms 0.046
_refine_ls_extinction_method none
_refine_ls_goodness_of_fit_ref 1.026
_refine_ls_hydrogen_treatment constr
_refine_ls_matrix_type full
_refine_ls_number_parameters 972
_refine_ls_number_reflns 19653
_refine_ls_number_restraints 2
_refine_ls_restrained_S_all 1.026
_refine_ls_R_factor_all 0.1119
_refine_ls_R_factor_gt 0.0598
_refine_ls_shift/su_max 0.001
_refine_ls_shift/su_mean 0.000
_refine_ls_structure_factor_coef Fsqd
_refine_ls_weighting_details 'w=1/[\s^2^(Fo^2^)+(0.085P)^2^+0.2464P] where P=(Fo^2^+2Fc^2^)/3'
_refine_ls_weighting_scheme calc
_refine_ls_wR_factor_gt 0.1570
_refine_ls_wR_factor_ref 0.1753
_reflns_Friedel_coverage 0.000
_reflns_number_gt 11086
_reflns_number_total 19653
_reflns_threshold_expression 'I > 2\s(I)'
_cod_data_source_file c5ra22289c1.cif
_cod_data_source_block 3
_cod_database_code 7223279
_audit_block_doi 10.5517/cc1j5rn3
_shelx_shelxl_version_number 2014/7
_shelx_space_group_comment
;
The symmetry employed for this shelxl refinement is uniquely defined
by the following loop, which should always be used as a source of
symmetry information in preference to the above space-group names.
They are only intended as comments.
;
_shelx_estimated_absorpt_t_min 0.981
_shelx_estimated_absorpt_t_max 0.985

loop_
_space_group_symop_operation_xyz
'x, y, z'
'-x, -y, -z'

loop_
_atom_site_label
_atom_site_type_symbol
_atom_site_fract_x
_atom_site_fract_y
_atom_site_fract_z
_atom_site_U_iso_or_equiv
_atom_site_adp_type
_atom_site_occupancy
_atom_site_site_symmetry_order
_atom_site_calc_flag
_atom_site_refinement_flags_posn
_atom_site_refinement_flags_adp
_atom_site_refinement_flags_occupancy
C1 C 1.1829(2) 0.56587(15) 0.33438(9) 0.0634(6) Uani 1 1 d . . .
H1A H 1.1119 0.5839 0.3099 0.095 Uiso 1 1 calc R U .
H1B H 1.2128 0.5180 0.3198 0.095 Uiso 1 1 calc R U .
H1C H 1.2605 0.6038 0.3419 0.095 Uiso 1 1 calc R U .
C2 C 1.1267(3) 0.55336(15) 0.38293(10) 0.0654(7) Uani 1 1 d . . .
H2A H 1.1604 0.5055 0.3944 0.078 Uiso 1 1 calc R U .
H2B H 1.0265 0.5450 0.3741 0.078 Uiso 1 1 calc R U .
C3 C 1.1559(2) 0.61313(14) 0.42822(9) 0.0596(6) Uani 1 1 d . . .
H3A H 1.1204 0.6609 0.4173 0.071 Uiso 1 1 calc R U .
H3B H 1.2560 0.6222 0.4370 0.071 Uiso 1 1 calc R U .
C4 C 1.0986(2) 0.59706(14) 0.47669(9) 0.0607(6) Uani 1 1 d . . .
H4A H 1.1303 0.5481 0.4870 0.073 Uiso 1 1 calc R U .
H4B H 0.9980 0.5910 0.4687 0.073 Uiso 1 1 calc R U .
C5 C 1.1378(2) 0.65825(14) 0.52244(9) 0.0613(6) Uani 1 1 d . . .
H5A H 1.2384 0.6620 0.5309 0.074 Uiso 1 1 calc R U .
H5B H 1.1116 0.7074 0.5108 0.074 Uiso 1 1 calc R U .
C6 C 1.0793(2) 0.64981(16) 0.57237(10) 0.0662(7) Uani 1 1 d . . .
H6A H 0.9789 0.6500 0.5652 0.079 Uiso 1 1 calc R U .
H6B H 1.1012 0.5999 0.5839 0.079 Uiso 1 1 calc R U .
C7 C 1.1316(3) 0.71063(17) 0.61486(10) 0.0727(7) Uani 1 1 d . . .
H7A H 1.1351 0.7593 0.5995 0.087 Uiso 1 1 calc R U .
H7B H 1.2268 0.7007 0.6273 0.087 Uiso 1 1 calc R U .
C8 C 1.0597(3) 0.72362(16) 0.66172(10) 0.0693(7) Uani 1 1 d . . .
H8A H 0.9600 0.7171 0.6507 0.083 Uiso 1 1 calc R U .
H8B H 1.0822 0.7766 0.6772 0.083 Uiso 1 1 calc R U .
C9 C 1.0988(2) 0.66979(15) 0.70237(10) 0.0644(6) Uani 1 1 d . . .
H9A H 1.1991 0.6760 0.7118 0.077 Uiso 1 1 calc R U .
H9B H 1.0763 0.6173 0.6859 0.077 Uiso 1 1 calc R U .
C10 C 1.0359(2) 0.67587(13) 0.75321(9) 0.0529(5) Uani 1 1 d . . .
H10A H 1.0824 0.7193 0.7765 0.063 Uiso 1 1 calc R U .
H10B H 0.9381 0.6851 0.7458 0.063 Uiso 1 1 calc R U .
C11 C 1.0514(2) 0.60222(12) 0.77926(8) 0.0470(5) Uani 1 1 d . . .
H11A H 1.1487 0.5915 0.7837 0.056 Uiso 1 1 calc R U .
H11B H 1.0004 0.5599 0.7562 0.056 Uiso 1 1 calc R U .
C12 C 1.0010(2) 0.60335(11) 0.83209(8) 0.0444(5) Uani 1 1 d . . .
H12 H 1.0580 0.6440 0.8556 0.053 Uiso 1 1 calc R U .
C13 C 0.84829(19) 0.62596(11) 0.82726(8) 0.0398(4) Uani 1 1 d . . .
C14 C 0.8150(2) 0.70113(11) 0.84331(8) 0.0423(5) Uani 1 1 d . . .
C15 C 0.8941(2) 0.83372(12) 0.86924(10) 0.0614(6) Uani 1 1 d . . .
H15A H 0.8335 0.8404 0.8956 0.074 Uiso 1 1 calc R U .
H15B H 0.8461 0.8487 0.8369 0.074 Uiso 1 1 calc R U .
C16 C 1.0244(2) 0.88348(13) 0.88553(10) 0.0597(6) Uani 1 1 d . . .
C17 C 0.6784(2) 0.71878(11) 0.83854(8) 0.0459(5) Uani 1 1 d . . .
H17 H 0.6573 0.7690 0.8483 0.055 Uiso 1 1 calc R U .
C18 C 0.5730(2) 0.66382(11) 0.81964(8) 0.0450(5) Uani 1 1 d . . .
C19 C 0.4018(2) 0.75761(12) 0.82187(9) 0.0532(5) Uani 1 1 d . . .
H19A H 0.4208 0.7759 0.8582 0.080 Uiso 1 1 calc R U .
H19B H 0.3051 0.7612 0.8094 0.080 Uiso 1 1 calc R U .
H19C H 0.4572 0.7887 0.8028 0.080 Uiso 1 1 calc R U .
C20 C 0.5998(2) 0.58837(11) 0.80366(8) 0.0414(4) Uani 1 1 d . . .
C21 C 0.7384(2) 0.57168(11) 0.80929(7) 0.0421(5) Uani 1 1 d . . .
H21 H 0.7587 0.5209 0.8005 0.051 Uiso 1 1 calc R U .
C22 C 0.3327(3) 0.21452(17) 0.28793(10) 0.0756(7) Uani 1 1 d . . .
H22A H 0.2401 0.2016 0.2946 0.113 Uiso 1 1 calc R U .
H22B H 0.3697 0.1692 0.2728 0.113 Uiso 1 1 calc R U .
H22C H 0.3305 0.2537 0.2643 0.113 Uiso 1 1 calc R U .
C23 C 0.4211(3) 0.24365(17) 0.33708(11) 0.0785(8) Uani 1 1 d . . .
H23A H 0.5132 0.2584 0.3296 0.094 Uiso 1 1 calc R U .
H23B H 0.4301 0.2018 0.3592 0.094 Uiso 1 1 calc R U .
C24 C 0.3692(3) 0.31187(16) 0.36697(10) 0.0686(7) Uani 1 1 d . . .
H24A H 0.4086 0.3597 0.3569 0.082 Uiso 1 1 calc R U .
H24B H 0.2688 0.3110 0.3588 0.082 Uiso 1 1 calc R U .
C25 C 0.4093(3) 0.30849(15) 0.42316(9) 0.0644(6) Uani 1 1 d . . .
H25A H 0.3731 0.2591 0.4321 0.077 Uiso 1 1 calc R U .
H25B H 0.5099 0.3100 0.4305 0.077 Uiso 1 1 calc R U .
C26 C 0.3615(2) 0.37051(14) 0.45706(9) 0.0617(6) Uani 1 1 d . . .
H26A H 0.2607 0.3680 0.4503 0.074 Uiso 1 1 calc R U .
H26B H 0.3953 0.4198 0.4473 0.074 Uiso 1 1 calc R U .
C27 C 0.4047(2) 0.36938(15) 0.51454(9) 0.0611(6) Uani 1 1 d . . .
H27A H 0.3787 0.3185 0.5241 0.073 Uiso 1 1 calc R U .
H27B H 0.5052 0.3775 0.5222 0.073 Uiso 1 1 calc R U .
C28 C 0.3425(2) 0.42865(15) 0.54729(9) 0.0617(6) Uani 1 1 d . . .
H28A H 0.2420 0.4215 0.5390 0.074 Uiso 1 1 calc R U .
H28B H 0.3707 0.4796 0.5385 0.074 Uiso 1 1 calc R U .
C29 C 0.3833(2) 0.42578(14) 0.60531(9) 0.0585(6) Uani 1 1 d . . .
H29A H 0.3664 0.3733 0.6138 0.070 Uiso 1 1 calc R U .
H29B H 0.4818 0.4405 0.6149 0.070 Uiso 1 1 calc R U .
C30 C 0.3028(2) 0.47882(14) 0.63547(9) 0.0564(6) Uani 1 1 d . . .
H30A H 0.2044 0.4649 0.6245 0.068 Uiso 1 1 calc R U .
H30B H 0.3217 0.5311 0.6270 0.068 Uiso 1 1 calc R U .
C31 C 0.3337(2) 0.47824(13) 0.69397(8) 0.0515(5) Uani 1 1 d . . .
H31A H 0.2567 0.4994 0.7091 0.062 Uiso 1 1 calc R U .
H31B H 0.3367 0.4248 0.7016 0.062 Uiso 1 1 calc R U .
C32 C 0.4662(2) 0.52206(12) 0.72087(8) 0.0455(5) Uani 1 1 d . . .
H32A H 0.4683 0.5743 0.7106 0.055 Uiso 1 1 calc R U .
H32B H 0.5444 0.4974 0.7089 0.055 Uiso 1 1 calc R U .
C33 C 0.4847(2) 0.52669(11) 0.78046(8) 0.0432(5) Uani 1 1 d . . .
H33 H 0.3989 0.5466 0.7902 0.052 Uiso 1 1 calc R U .
C34 C 0.49737(19) 0.45002(11) 0.80396(8) 0.0401(4) Uani 1 1 d . . .
C35 C 0.53979(19) 0.38377(11) 0.77755(8) 0.0407(4) Uani 1 1 d . . .
H35 H 0.5646 0.3873 0.7446 0.049 Uiso 1 1 calc R U .
C36 C 0.54659(19) 0.31306(11) 0.79808(8) 0.0416(4) Uani 1 1 d . . .
C37 C 0.5156(2) 0.31014(11) 0.84835(8) 0.0441(5) Uani 1 1 d . . .
C38 C 0.4764(2) 0.23421(13) 0.91699(9) 0.0541(5) Uani 1 1 d . . .
H38A H 0.5461 0.2607 0.9435 0.081 Uiso 1 1 calc R U .
H38B H 0.4648 0.1808 0.9231 0.081 Uiso 1 1 calc R U .
H38C H 0.3899 0.2577 0.9180 0.081 Uiso 1 1 calc R U .
C39 C 0.4776(2) 0.37562(11) 0.87639(8) 0.0453(5) Uani 1 1 d . . .
H39 H 0.4592 0.3733 0.9103 0.054 Uiso 1 1 calc R U .
C40 C 0.46739(19) 0.44396(11) 0.85379(8) 0.0417(4) Uani 1 1 d . . .
C41 C 0.3912(2) 0.50758(12) 0.93070(8) 0.0462(5) Uani 1 1 d . . .
H41A H 0.4699 0.4939 0.9544 0.055 Uiso 1 1 calc R U .
H41B H 0.3159 0.4680 0.9289 0.055 Uiso 1 1 calc R U .
C42 C 0.3472(2) 0.58287(12) 0.94896(8) 0.0479(5) Uani 1 1 d . . .
C43 C 0.7278(3) 0.06173(16) 0.25153(10) 0.0731(7) Uani 1 1 d . . .
H43A H 0.6766 0.1073 0.2502 0.110 Uiso 1 1 calc R U .
H43B H 0.7062 0.0300 0.2189 0.110 Uiso 1 1 calc R U .
H43C H 0.8256 0.0766 0.2581 0.110 Uiso 1 1 calc R U .
C44 C 0.6885(3) 0.01699(17) 0.29435(10) 0.0720(7) Uani 1 1 d . . .
H44A H 0.6023 -0.0143 0.2823 0.086 Uiso 1 1 calc R U .
H44B H 0.7604 -0.0173 0.3045 0.086 Uiso 1 1 calc R U .
C45 C 0.6712(3) 0.07197(15) 0.33958(10) 0.0695(7) Uani 1 1 d . . .
H45A H 0.7508 0.1095 0.3454 0.083 Uiso 1 1 calc R U .
H45B H 0.5900 0.0999 0.3294 0.083 Uiso 1 1 calc R U .
C46 C 0.6563(3) 0.04383(15) 0.38930(9) 0.0653(6) Uani 1 1 d . . .
H46A H 0.7373 0.0163 0.4005 0.078 Uiso 1 1 calc R U .
H46B H 0.5757 0.0070 0.3845 0.078 Uiso 1 1 calc R U .
C47 C 0.6404(3) 0.10577(14) 0.43159(9) 0.0621(6) Uani 1 1 d . . .
H47A H 0.7180 0.1440 0.4334 0.075 Uiso 1 1 calc R U .
H47B H 0.5570 0.1310 0.4199 0.075 Uiso 1 1 calc R U .
C48 C 0.6320(3) 0.08918(12) 0.48439(8) 0.0627(6) Uani 1 1 d D . .
H48A H 0.5533 0.0518 0.4827 0.075 Uiso 1 1 calc R U .
H48B H 0.7144 0.0630 0.4959 0.075 Uiso 1 1 calc R U .
C49 C 0.6191(2) 0.14930(11) 0.52541(6) 0.0571(6) Uani 1 1 d D . .
H49A H 0.5277 0.1685 0.5177 0.069 Uiso 1 1 calc R U .
H49B H 0.6864 0.1917 0.5229 0.069 Uiso 1 1 calc R U .
C50 C 0.6365(3) 0.13256(13) 0.57922(7) 0.0620(6) Uani 1 1 d D . .
H50A H 0.7320 0.1201 0.5887 0.074 Uiso 1 1 calc R U .
H50B H 0.5776 0.0864 0.5813 0.074 Uiso 1 1 calc R U .
C51 C 0.6060(2) 0.19273(14) 0.61854(9) 0.0587(6) Uani 1 1 d . . .
H51A H 0.5157 0.2102 0.6061 0.070 Uiso 1 1 calc R U .
H51B H 0.6735 0.2362 0.6193 0.070 Uiso 1 1 calc R U .
C52 C 0.6044(2) 0.17528(12) 0.67515(8) 0.0537(5) Uani 1 1 d . . .
H52A H 0.5304 0.1360 0.6764 0.064 Uiso 1 1 calc R U .
H52B H 0.6919 0.1553 0.6884 0.064 Uiso 1 1 calc R U .
C53 C 0.5820(2) 0.24817(12) 0.70917(8) 0.0464(5) Uani 1 1 d . . .
H53A H 0.4934 0.2667 0.6956 0.056 Uiso 1 1 calc R U .
H53B H 0.6538 0.2876 0.7059 0.056 Uiso 1 1 calc R U .
C54 C 0.5830(2) 0.23977(11) 0.76750(8) 0.0437(5) Uani 1 1 d . . .
H54 H 0.5137 0.1980 0.7706 0.052 Uiso 1 1 calc R U .
C55 C 0.7265(2) 0.21654(11) 0.79141(8) 0.0432(5) Uani 1 1 d . . .
C56 C 0.8399(2) 0.26966(11) 0.79900(8) 0.0435(5) Uani 1 1 d . . .
H56 H 0.8248 0.3196 0.7906 0.052 Uiso 1 1 calc R U .
C57 C 0.9755(2) 0.25449(11) 0.81827(8) 0.0443(5) Uani 1 1 d . . .
C58 C 0.9924(2) 0.17796(11) 0.82961(8) 0.0451(5) Uani 1 1 d . . .
C59 C 1.1760(2) 0.09075(13) 0.83769(10) 0.0619(6) Uani 1 1 d . . .
H59A H 1.1003 0.0519 0.8344 0.093 Uiso 1 1 calc R U .
H59B H 1.2483 0.0799 0.8645 0.093 Uiso 1 1 calc R U .
H59C H 1.2119 0.0905 0.8052 0.093 Uiso 1 1 calc R U .
C60 C 0.8835(2) 0.12330(12) 0.82356(8) 0.0473(5) Uani 1 1 d . . .
H60 H 0.8979 0.0739 0.8332 0.057 Uiso 1 1 calc R U .
C61 C 0.7522(2) 0.14117(12) 0.80316(8) 0.0466(5) Uani 1 1 d . . .
C62 C 0.6515(2) 0.01005(12) 0.80409(9) 0.0534(5) Uani 1 1 d . . .
H62A H 0.7435 -0.0042 0.7985 0.064 Uiso 1 1 calc R U .
H62B H 0.5846 -0.0220 0.7787 0.064 Uiso 1 1 calc R U .
C63 C 0.6298(2) -0.00746(13) 0.85592(9) 0.0539(5) Uani 1 1 d . . .
C64 C 1.1340(3) 0.02579(16) 0.30586(10) 0.0724(7) Uani 1 1 d . . .
H64A H 1.0488 0.0433 0.2893 0.109 Uiso 1 1 calc R U .
H64B H 1.1516 -0.0228 0.2881 0.109 Uiso 1 1 calc R U .
H64C H 1.2092 0.0634 0.3045 0.109 Uiso 1 1 calc R U .
C65 C 1.1225(3) 0.01575(15) 0.36087(10) 0.0700(7) Uani 1 1 d . . .
H65A H 1.0325 -0.0110 0.3612 0.084 Uiso 1 1 calc R U .
H65B H 1.1921 -0.0191 0.3724 0.084 Uiso 1 1 calc R U .
C66 C 1.1363(3) 0.08163(14) 0.40015(9) 0.0613(6) Uani 1 1 d . . .
H66A H 1.2276 0.1075 0.4009 0.074 Uiso 1 1 calc R U .
H66B H 1.0688 0.1174 0.3882 0.074 Uiso 1 1 calc R U .
C67 C 1.1203(3) 0.07041(14) 0.45323(9) 0.0634(6) Uani 1 1 d . . .
H67A H 1.1895 0.0364 0.4663 0.076 Uiso 1 1 calc R U .
H67B H 1.0295 0.0445 0.4533 0.076 Uiso 1 1 calc R U .
C68 C 1.1342(3) 0.14357(14) 0.48986(9) 0.0606(6) Uani 1 1 d . . .
H68A H 1.2193 0.1729 0.4860 0.073 Uiso 1 1 calc R U .
H68B H 1.0574 0.1745 0.4792 0.073 Uiso 1 1 calc R U .
C69 C 1.1367(2) 0.13330(13) 0.54556(9) 0.0579(6) Uani 1 1 d . . .
H69A H 1.2142 0.1025 0.5555 0.070 Uiso 1 1 calc R U .
H69B H 1.0527 0.1023 0.5485 0.070 Uiso 1 1 calc R U .
C70 C 1.1475(2) 0.20213(14) 0.58579(9) 0.0588(6) Uani 1 1 d . . .
H70A H 1.2310 0.2334 0.5826 0.071 Uiso 1 1 calc R U .
H70B H 1.0695 0.2326 0.5760 0.071 Uiso 1 1 calc R U .
C71 C 1.1515(2) 0.19227(13) 0.64241(8) 0.0538(5) Uani 1 1 d . . .
H71A H 1.0732 0.1571 0.6460 0.065 Uiso 1 1 calc R U .
H71B H 1.2355 0.1675 0.6540 0.065 Uiso 1 1 calc R U .
C72 C 1.1477(2) 0.26273(13) 0.67750(8) 0.0551(6) Uani 1 1 d . . .
H72A H 1.0633 0.2872 0.6660 0.066 Uiso 1 1 calc R U .
H72B H 1.2254 0.2980 0.6735 0.066 Uiso 1 1 calc R U .
C73 C 1.1529(2) 0.25414(12) 0.73500(8) 0.0514(5) Uani 1 1 d . . .
H73A H 1.2428 0.2367 0.7480 0.062 Uiso 1 1 calc R U .
H73B H 1.0827 0.2142 0.7391 0.062 Uiso 1 1 calc R U .
C74 C 1.1298(2) 0.32771(11) 0.76850(8) 0.0466(5) Uani 1 1 d . . .
H74A H 1.0549 0.3533 0.7501 0.056 Uiso 1 1 calc R U .
H74B H 1.2133 0.3623 0.7726 0.056 Uiso 1 1 calc R U .
C75 C 1.0945(2) 0.31549(11) 0.82274(8) 0.0438(5) Uani 1 1 d . . .
H75 H 1.1760 0.2963 0.8428 0.053 Uiso 1 1 calc R U .
C76 C 1.0581(2) 0.38875(11) 0.85299(7) 0.0412(4) Uani 1 1 d . . .
C77 C 1.05797(19) 0.46101(11) 0.83232(8) 0.0431(5) Uani 1 1 d . . .
H77 H 1.0896 0.4643 0.8005 0.052 Uiso 1 1 calc R U .
C78 C 1.01198(19) 0.52894(11) 0.85752(8) 0.0402(4) Uani 1 1 d . . .
C79 C 0.9737(2) 0.52229(11) 0.90591(8) 0.0435(5) Uani 1 1 d . . .
C80 C 0.8032(2) 0.58441(13) 0.94988(8) 0.0524(5) Uani 1 1 d . . .
H80A H 0.7356 0.5575 0.9229 0.079 Uiso 1 1 calc R U .
H80B H 0.7760 0.6358 0.9582 0.079 Uiso 1 1 calc R U .
H80C H 0.8088 0.5571 0.9803 0.079 Uiso 1 1 calc R U .
C81 C 0.9751(2) 0.45370(11) 0.92820(8) 0.0469(5) Uani 1 1 d . . .
H81 H 0.9477 0.4509 0.9608 0.056 Uiso 1 1 calc R U .
C82 C 1.0186(2) 0.38793(11) 0.90104(8) 0.0446(5) Uani 1 1 d . . .
C83 C 0.9048(2) 0.29390(12) 0.94528(9) 0.0538(5) Uani 1 1 d . . .
H83A H 0.8237 0.2936 0.9190 0.065 Uiso 1 1 calc R U .
H83B H 0.8927 0.3303 0.9746 0.065 Uiso 1 1 calc R U .
C84 C 0.9151(2) 0.21715(13) 0.96230(9) 0.0571(6) Uani 1 1 d . . .
N1 N 1.14439(18) 0.85434(10) 0.89515(7) 0.0565(5) Uani 1 1 d . . .
H1 H 1.1490 0.8050 0.8896 0.068 Uiso 1 1 d R U .
N2 N 1.26782(19) 0.90144(11) 0.91468(9) 0.0689(6) Uani 1 1 d . . .
H2E H 1.2831 0.9351 0.8920 0.083 Uiso 1 1 d R U .
H2H H 1.3042 0.8876 0.9454 0.083 Uiso 1 1 d R U .
N3 N 0.33197(18) 0.63693(10) 0.91706(7) 0.0498(4) Uani 1 1 d . . .
H3 H 0.3543 0.6290 0.8864 0.060 Uiso 1 1 d R U .
N4 N 0.2800(2) 0.70676(10) 0.93266(7) 0.0572(5) Uani 1 1 d . . .
H4E H 0.1954 0.6981 0.9411 0.069 Uiso 1 1 d R U .
H4H H 0.3427 0.7453 0.9309 0.069 Uiso 1 1 d R U .
N5 N 0.6052(2) 0.05176(12) 0.88903(8) 0.0648(5) Uani 1 1 d . . .
H5 H 0.6008 0.0971 0.8786 0.078 Uiso 1 1 d R U .
N6 N 0.5860(2) 0.04182(12) 0.94037(8) 0.0695(6) Uani 1 1 d . . .
H6C H 0.5841 -0.0084 0.9446 0.083 Uiso 1 1 d R U .
H6D H 0.5769 0.0801 0.9651 0.083 Uiso 1 1 d R U .
N7 N 1.0274(2) 0.18118(10) 0.95694(7) 0.0576(5) Uani 1 1 d . . .
H7 H 1.0988 0.2075 0.9500 0.069 Uiso 1 1 d R U .
N8 N 1.0374(2) 0.10082(11) 0.96195(8) 0.0673(5) Uani 1 1 d . . .
H8E H 1.0225 0.0906 0.9936 0.081 Uiso 1 1 d R U .
H8H H 1.0564 0.0775 0.9322 0.081 Uiso 1 1 d R U .
O1 O 0.92536(14) 0.75392(8) 0.86208(6) 0.0495(4) Uani 1 1 d . . .
O2 O 1.01085(17) 0.95613(9) 0.89172(7) 0.0728(5) Uani 1 1 d . . .
O3 O 0.43512(14) 0.67880(8) 0.81460(6) 0.0480(3) Uani 1 1 d . . .
O4 O 0.42916(13) 0.51324(7) 0.88031(5) 0.0436(3) Uani 1 1 d . . .
O5 O 0.31742(15) 0.59039(8) 0.99492(6) 0.0545(4) Uani 1 1 d . . .
O6 O 0.51852(14) 0.23921(8) 0.86742(5) 0.0474(3) Uani 1 1 d . . .
O7 O 0.63937(14) 0.08907(8) 0.79463(6) 0.0511(4) Uani 1 1 d . . .
O8 O 0.61987(16) -0.07684(9) 0.86676(7) 0.0649(4) Uani 1 1 d . . .
O9 O 1.12826(14) 0.16452(8) 0.85087(6) 0.0541(4) Uani 1 1 d . . .
O10 O 1.02338(14) 0.31810(8) 0.92475(5) 0.0484(3) Uani 1 1 d . . .
O11 O 0.81461(17) 0.18692(9) 0.98105(6) 0.0641(4) Uani 1 1 d . . .
O12 O 0.93629(14) 0.58875(7) 0.93239(5) 0.0468(3) Uani 1 1 d . . .
O1W O 0.6833(4) 0.9404(2) 0.02504(17) 0.0643(10) Uani 0.4 1 d . . P
H1X H 0.6300 0.9091 0.0029 0.077 Uiso 0.4 1 d R U P
H1Y H 0.6594 0.9380 0.0550 0.077 Uiso 0.4 1 d R U P
O2W O 0.5533(5) 0.8435(3) -0.0379(2) 0.0606(13) Uani 0.3 1 d . . P
H2X H 0.6043 0.8065 -0.0438 0.073 Uiso 0.3 1 d R U P
H2Y H 0.5991 0.8780 -0.0158 0.073 Uiso 0.3 1 d R U P
O3W O 0.7684(6) 0.8945(4) -0.0288(2) 0.0773(16) Uani 0.3 1 d . . P
H3X H 0.7572 0.8480 -0.0217 0.093 Uiso 0.3 1 d R U P
H3Y H 0.7543 0.9229 -0.0020 0.093 Uiso 0.3 1 d R U P

loop_
_atom_site_aniso_label
_atom_site_aniso_U_11
_atom_site_aniso_U_22
_atom_site_aniso_U_33
_atom_site_aniso_U_23
_atom_site_aniso_U_13
_atom_site_aniso_U_12
C1 0.0571(14) 0.0730(16) 0.0636(16) 0.0134(13) 0.0136(12) 0.0122(12)
C2 0.0631(15) 0.0689(16) 0.0653(16) 0.0146(13) 0.0141(12) -0.0106(12)
C3 0.0602(14) 0.0650(15) 0.0583(15) 0.0156(12) 0.0148(11) 0.0158(11)
C4 0.0601(14) 0.0651(15) 0.0607(15) 0.0176(12) 0.0117(12) 0.0118(11)
C5 0.0633(14) 0.0682(16) 0.0581(15) 0.0189(12) 0.0159(12) 0.0160(12)
C6 0.0569(14) 0.0817(18) 0.0663(16) 0.0240(14) 0.0150(12) 0.0161(13)
C7 0.0635(15) 0.099(2) 0.0602(16) 0.0147(15) 0.0174(13) 0.0128(14)
C8 0.0665(15) 0.0773(17) 0.0721(17) 0.0243(14) 0.0218(13) 0.0172(13)
C9 0.0578(14) 0.0741(16) 0.0708(16) 0.0281(13) 0.0229(12) 0.0177(12)
C10 0.0507(12) 0.0548(13) 0.0592(14) 0.0192(11) 0.0169(10) 0.0122(10)
C11 0.0445(11) 0.0433(11) 0.0552(13) 0.0097(10) 0.0088(9) 0.0091(9)
C12 0.0459(11) 0.0388(11) 0.0466(12) 0.0074(9) -0.0047(9) 0.0093(9)
C13 0.0428(11) 0.0344(10) 0.0439(11) 0.0092(8) 0.0061(9) 0.0091(8)
C14 0.0501(12) 0.0359(11) 0.0426(11) 0.0077(9) 0.0081(9) 0.0082(9)
C15 0.0568(13) 0.0417(12) 0.0768(17) -0.0092(11) -0.0139(12) 0.0100(10)
C16 0.0568(14) 0.0417(13) 0.0776(17) -0.0057(11) 0.0099(12) -0.0014(11)
C17 0.0528(12) 0.0351(11) 0.0523(13) 0.0083(9) 0.0102(10) 0.0120(9)
C18 0.0494(12) 0.0421(11) 0.0467(12) 0.0105(9) 0.0103(9) 0.0127(9)
C19 0.0503(12) 0.0455(12) 0.0665(15) 0.0125(10) 0.0084(11) 0.0159(10)
C20 0.0452(11) 0.0372(11) 0.0441(11) 0.0109(9) 0.0114(9) 0.0003(8)
C21 0.0482(11) 0.0373(10) 0.0402(11) -0.0039(8) 0.0102(9) 0.0026(9)
C22 0.0740(17) 0.0844(19) 0.0662(17) -0.0105(14) 0.0121(14) 0.0127(14)
C23 0.0733(17) 0.0774(18) 0.0754(19) -0.0152(14) -0.0123(14) 0.0209(14)
C24 0.0626(15) 0.0849(18) 0.0577(15) -0.0076(13) 0.0125(12) 0.0152(13)
C25 0.0672(15) 0.0713(16) 0.0603(16) 0.0156(12) 0.0181(12) 0.0184(12)
C26 0.0606(14) 0.0669(15) 0.0536(14) 0.0032(12) -0.0080(11) 0.0159(12)
C27 0.0641(14) 0.0683(15) 0.0551(14) 0.0123(12) 0.0138(11) 0.0192(12)
C28 0.0549(13) 0.0740(16) 0.0540(14) -0.0056(12) 0.0075(11) 0.0082(12)
C29 0.0601(14) 0.0651(15) 0.0541(14) 0.0122(11) 0.0132(11) 0.0147(11)
C30 0.0618(14) 0.0587(14) 0.0510(14) 0.0128(11) 0.0076(11) 0.0144(11)
C31 0.0575(13) 0.0497(12) 0.0458(13) 0.0112(10) -0.0061(10) 0.0140(10)
C32 0.0482(12) 0.0462(12) 0.0445(12) 0.0100(9) 0.0080(9) 0.0117(9)
C33 0.0439(11) 0.0400(11) 0.0445(12) 0.0096(9) -0.0053(9) 0.0130(9)
C34 0.0425(10) 0.0374(10) 0.0415(11) 0.0063(8) 0.0062(8) 0.0094(8)
C35 0.0416(10) 0.0400(11) 0.0400(11) -0.0014(8) 0.0053(8) 0.0088(8)
C36 0.0422(11) 0.0428(11) 0.0387(11) 0.0061(9) -0.0025(8) 0.0110(8)
C37 0.0486(11) 0.0375(11) 0.0474(12) 0.0057(9) 0.0077(9) 0.0100(9)
C38 0.0687(14) 0.0459(12) 0.0516(13) 0.0132(10) 0.0116(11) 0.0173(10)
C39 0.0486(11) 0.0435(11) 0.0452(12) 0.0025(9) 0.0089(9) 0.0127(9)
C40 0.0444(11) 0.0427(11) 0.0403(11) 0.0059(9) 0.0093(9) 0.0111(9)
C41 0.0530(12) 0.0432(11) 0.0419(12) -0.0025(9) 0.0069(9) 0.0127(9)
C42 0.0564(12) 0.0432(12) 0.0461(13) 0.0056(10) 0.0098(10) 0.0123(9)
C43 0.0725(16) 0.0819(18) 0.0685(17) 0.0058(14) 0.0189(14) 0.0186(14)
C44 0.0693(16) 0.0883(19) 0.0592(16) -0.0005(14) 0.0131(13) 0.0169(14)
C45 0.0758(17) 0.0736(17) 0.0623(16) 0.0031(13) 0.0180(13) 0.0213(13)
C46 0.0681(15) 0.0740(17) 0.0540(15) -0.0053(12) 0.0129(12) 0.0167(13)
C47 0.0733(16) 0.0615(15) 0.0552(15) 0.0098(12) 0.0145(12) 0.0177(12)
C48 0.0699(15) 0.0624(15) 0.0566(15) -0.0047(12) 0.0160(12) 0.0131(12)
C49 0.0611(14) 0.0593(14) 0.0533(14) 0.0087(11) 0.0109(11) 0.0129(11)
C50 0.0747(16) 0.0594(15) 0.0519(14) -0.0043(11) 0.0125(12) 0.0119(12)
C51 0.0640(14) 0.0578(14) 0.0532(14) -0.0116(11) 0.0109(11) 0.0180(11)
C52 0.0577(13) 0.0489(13) 0.0535(13) -0.0092(10) 0.0102(10) 0.0149(10)
C53 0.0509(12) 0.0418(11) 0.0457(12) -0.0061(9) 0.0085(9) 0.0097(9)
C54 0.0488(11) 0.0366(10) 0.0466(12) 0.0043(9) 0.0079(9) 0.0079(9)
C55 0.0493(11) 0.0352(10) 0.0456(12) -0.0041(9) 0.0113(9) 0.0099(9)
C56 0.0504(12) 0.0361(10) 0.0428(11) -0.0086(9) 0.0085(9) 0.0106(9)
C57 0.0487(12) 0.0372(11) 0.0467(12) -0.0063(9) 0.0099(9) 0.0121(9)
C58 0.0494(12) 0.0415(11) 0.0462(12) 0.0052(9) 0.0096(9) 0.0123(9)
C59 0.0596(14) 0.0500(13) 0.0755(17) -0.0091(12) 0.0099(12) 0.0233(11)
C60 0.0558(13) 0.0400(11) 0.0481(12) 0.0072(9) 0.0094(10) 0.0124(10)
C61 0.0501(12) 0.0396(11) 0.0512(13) 0.0033(9) 0.0098(10) 0.0091(9)
C62 0.0581(13) 0.0408(12) 0.0626(15) 0.0074(10) 0.0091(11) 0.0093(10)
C63 0.0556(13) 0.0465(13) 0.0634(15) 0.0113(11) 0.0147(11) 0.0115(10)
C64 0.0758(17) 0.0738(17) 0.0663(17) -0.0165(13) 0.0178(13) 0.0150(13)
C65 0.0691(16) 0.0727(17) 0.0610(16) -0.0103(13) -0.0073(12) 0.0132(13)
C66 0.0672(15) 0.0610(15) 0.0574(15) 0.0019(12) 0.0141(12) 0.0151(12)
C67 0.0703(15) 0.0597(15) 0.0601(15) -0.0071(12) 0.0134(12) 0.0155(12)
C68 0.0638(14) 0.0626(15) 0.0548(15) -0.0072(11) 0.0112(11) 0.0157(11)
C69 0.0632(14) 0.0535(14) 0.0590(15) 0.0034(11) 0.0140(11) 0.0115(11)
C70 0.0605(14) 0.0609(14) 0.0559(14) -0.0051(11) 0.0160(11) 0.0119(11)
C71 0.0580(13) 0.0531(13) 0.0520(14) 0.0055(10) 0.0123(10) 0.0087(10)
C72 0.0605(13) 0.0562(14) 0.0491(13) -0.0063(10) 0.0146(11) 0.0110(11)
C73 0.0567(13) 0.0457(12) 0.0562(14) 0.0049(10) 0.0185(10) 0.0161(10)
C74 0.0465(11) 0.0427(11) 0.0505(13) -0.0080(9) 0.0125(9) 0.0108(9)
C75 0.0472(11) 0.0386(11) 0.0439(12) -0.0074(9) 0.0054(9) 0.0113(9)
C76 0.0465(11) 0.0379(10) 0.0365(11) 0.0022(8) -0.0057(8) 0.0131(8)
C77 0.0438(11) 0.0395(11) 0.0461(12) -0.0037(9) 0.0091(9) 0.0108(8)
C78 0.0416(10) 0.0344(10) 0.0432(11) -0.0039(8) 0.0033(8) 0.0097(8)
C79 0.0474(11) 0.0392(11) 0.0433(12) -0.0053(9) 0.0073(9) 0.0122(9)
C80 0.0572(13) 0.0546(13) 0.0456(12) -0.0084(10) 0.0119(10) 0.0163(10)
C81 0.0573(12) 0.0417(11) 0.0365(11) -0.0063(9) -0.0077(9) 0.0138(9)
C82 0.0517(12) 0.0362(11) 0.0460(12) -0.0024(9) 0.0074(9) 0.0137(9)
C83 0.0637(14) 0.0454(12) 0.0556(14) 0.0106(10) 0.0122(11) 0.0133(10)
C84 0.0631(14) 0.0514(13) 0.0623(15) 0.0102(11) 0.0216(12) 0.0129(11)
N1 0.0554(11) 0.0424(10) 0.0665(13) 0.0072(9) -0.0099(9) 0.0031(9)
N2 0.0617(12) 0.0543(12) 0.0798(15) -0.0093(10) -0.0120(10) -0.0072(10)
N3 0.0627(11) 0.0464(10) 0.0445(10) 0.0093(8) 0.0130(8) 0.0195(8)
N4 0.0725(12) 0.0483(11) 0.0540(11) 0.0096(9) 0.0123(9) 0.0172(9)
N5 0.0777(13) 0.0564(12) 0.0675(14) 0.0161(10) 0.0233(11) 0.0183(10)
N6 0.0885(15) 0.0636(13) 0.0638(14) 0.0139(10) 0.0273(11) 0.0165(11)
N7 0.0723(12) 0.0474(11) 0.0592(12) 0.0154(9) 0.0182(10) 0.0177(9)
N8 0.0836(14) 0.0550(12) 0.0683(14) 0.0153(10) 0.0163(11) 0.0198(10)
O1 0.0538(8) 0.0376(8) 0.0566(9) -0.0063(6) 0.0100(7) 0.0118(6)
O2 0.0660(10) 0.0475(10) 0.0960(13) -0.0122(9) -0.0087(9) 0.0113(8)
O3 0.0486(8) 0.0409(8) 0.0573(9) 0.0087(6) 0.0114(7) 0.0131(6)
O4 0.0521(8) 0.0389(7) 0.0420(8) 0.0071(6) 0.0088(6) 0.0120(6)
O5 0.0688(9) 0.0536(9) 0.0460(9) 0.0102(7) 0.0154(7) 0.0205(7)
O6 0.0577(8) 0.0405(8) 0.0479(8) 0.0101(6) 0.0135(7) 0.0130(6)
O7 0.0546(9) 0.0398(8) 0.0606(9) 0.0087(7) 0.0095(7) 0.0096(7)
O8 0.0734(11) 0.0514(10) 0.0740(11) 0.0159(8) 0.0147(9) 0.0148(8)
O9 0.0567(9) 0.0431(8) 0.0560(9) -0.0094(7) -0.0084(7) 0.0151(7)
O10 0.0557(8) 0.0433(8) 0.0443(8) 0.0082(6) -0.0059(7) 0.0142(6)
O11 0.0742(11) 0.0545(9) 0.0692(11) 0.0140(8) 0.0228(9) 0.0106(8)
O12 0.0591(8) 0.0382(7) 0.0447(8) 0.0037(6) 0.0092(7) 0.0136(6)
O1W 0.069(2) 0.055(2) 0.074(3) 0.014(2) 0.016(2) 0.0181(19)
O2W 0.064(3) 0.058(3) 0.063(3) 0.015(3) 0.011(3) 0.016(3)
O3W 0.079(4) 0.082(4) 0.077(4) 0.022(3) 0.018(3) 0.012(3)

loop_
_atom_type_symbol
_atom_type_description
_atom_type_scat_dispersion_real
_atom_type_scat_dispersion_imag
_atom_type_scat_source
C C 0.0033 0.0016 'International Tables Vol C Tables 4.2.6.8 and 6.1.1.4'
H H 0.0000 0.0000 'International Tables Vol C Tables 4.2.6.8 and 6.1.1.4'
N N 0.0061 0.0033 'International Tables Vol C Tables 4.2.6.8 and 6.1.1.4'
O O 0.0106 0.0060 'International Tables Vol C Tables 4.2.6.8 and 6.1.1.4'

loop_
_geom_angle_atom_site_label_1
_geom_angle_atom_site_label_2
_geom_angle_atom_site_label_3
_geom_angle
C2 C1 H1A 109.5
C2 C1 H1B 109.5
H1A C1 H1B 109.5
C2 C1 H1C 109.5
H1A C1 H1C 109.5
H1B C1 H1C 109.5
C1 C2 C3 119.9(2)
C1 C2 H2A 107.4
C3 C2 H2A 107.4
C1 C2 H2B 107.4
C3 C2 H2B 107.4
H2A C2 H2B 106.9
C2 C3 C4 117.7(2)
C2 C3 H3A 107.9
C4 C3 H3A 107.9
C2 C3 H3B 107.9
C4 C3 H3B 107.9
H3A C3 H3B 107.2
C3 C4 C5 115.4(2)
C3 C4 H4A 108.4
C5 C4 H4A 108.4
C3 C4 H4B 108.4
C5 C4 H4B 108.4
H4A C4 H4B 107.5
C6 C5 C4 119.7(2)
C6 C5 H5A 107.4
C4 C5 H5A 107.4
C6 C5 H5B 107.4
C4 C5 H5B 107.4
H5A C5 H5B 106.9
C7 C6 C5 114.4(2)
C7 C6 H6A 108.7
C5 C6 H6A 108.7
C7 C6 H6B 108.7
C5 C6 H6B 108.7
H6A C6 H6B 107.6
C6 C7 C8 121.5(2)
C6 C7 H7A 107.0
C8 C7 H7A 107.0
C6 C7 H7B 107.0
C8 C7 H7B 107.0
H7A C7 H7B 106.7
C7 C8 C9 113.6(2)
C7 C8 H8A 108.8
C9 C8 H8A 108.8
C7 C8 H8B 108.8
C9 C8 H8B 108.9
H8A C8 H8B 107.7
C8 C9 C10 120.35(19)
C8 C9 H9A 107.2
C10 C9 H9A 107.2
C8 C9 H9B 107.2
C10 C9 H9B 107.2
H9A C9 H9B 106.9
C11 C10 C9 110.47(18)
C11 C10 H10A 109.6
C9 C10 H10A 109.6
C11 C10 H10B 109.6
C9 C10 H10B 109.6
H10A C10 H10B 108.1
C10 C11 C12 115.27(17)
C10 C11 H11A 108.5
C12 C11 H11A 108.5
C10 C11 H11B 108.5
C12 C11 H11B 108.5
H11A C11 H11B 107.5
C78 C12 C11 115.47(16)
C78 C12 C13 109.02(16)
C11 C12 C13 109.90(15)
C78 C12 H12 107.4
C11 C12 H12 107.4
C13 C12 H12 107.4
C21 C13 C14 117.04(17)
C21 C13 C12 121.21(17)
C14 C13 C12 121.67(17)
C17 C14 O1 123.79(17)
C17 C14 C13 119.89(19)
O1 C14 C13 116.30(16)
O1 C15 C16 109.82(17)
O1 C15 H15A 109.7
C16 C15 H15A 109.7
O1 C15 H15B 109.7
C16 C15 H15B 109.7
H15A C15 H15B 108.2
O2 C16 N1 122.3(2)
O2 C16 C15 115.9(2)
N1 C16 C15 121.8(2)
C18 C17 C14 121.18(19)
C18 C17 H17 119.4
C14 C17 H17 119.4
C17 C18 O3 123.09(18)
C17 C18 C20 121.39(18)
O3 C18 C20 115.52(18)
O3 C19 H19A 109.5
O3 C19 H19B 109.5
H19A C19 H19B 109.5
O3 C19 H19C 109.5
H19A C19 H19C 109.5
H19B C19 H19C 109.5
C21 C20 C18 116.41(18)
C21 C20 C33 121.03(17)
C18 C20 C33 122.55(17)
C13 C21 C20 123.98(18)
C13 C21 H21 118.0
C20 C21 H21 118.0
C23 C22 H22A 109.5
C23 C22 H22B 109.5
H22A C22 H22B 109.5
C23 C22 H22C 109.5
H22A C22 H22C 109.5
H22B C22 H22C 109.5
C22 C23 C24 115.0(2)
C22 C23 H23A 108.5
C24 C23 H23A 108.5
C22 C23 H23B 108.5
C24 C23 H23B 108.5
H23A C23 H23B 107.5
C25 C24 C23 109.7(2)
C25 C24 H24A 109.7
C23 C24 H24A 109.7
C25 C24 H24B 109.7
C23 C24 H24B 109.7
H24A C24 H24B 108.2
C26 C25 C24 115.5(2)
C26 C25 H25A 108.4
C24 C25 H25A 108.4
C26 C25 H25B 108.4
C24 C25 H25B 108.4
H25A C25 H25B 107.5
C25 C26 C27 116.29(19)
C25 C26 H26A 108.2
C27 C26 H26A 108.2
C25 C26 H26B 108.2
C27 C26 H26B 108.2
H26A C26 H26B 107.4
C28 C27 C26 114.1(2)
C28 C27 H27A 108.7
C26 C27 H27A 108.7
C28 C27 H27B 108.7
C26 C27 H27B 108.7
H27A C27 H27B 107.6
C27 C28 C29 113.9(2)
C27 C28 H28A 108.8
C29 C28 H28A 108.8
C27 C28 H28B 108.8
C29 C28 H28B 108.8
H28A C28 H28B 107.7
C30 C29 C28 110.94(19)
C30 C29 H29A 109.5
C28 C29 H29A 109.5
C30 C29 H29B 109.5
C28 C29 H29B 109.5
H29A C29 H29B 108.0
C29 C30 C31 114.76(18)
C29 C30 H30A 108.6
C31 C30 H30A 108.6
C29 C30 H30B 108.6
C31 C30 H30B 108.6
H30A C30 H30B 107.6
C32 C31 C30 116.63(19)
C32 C31 H31A 108.1
C30 C31 H31A 108.1
C32 C31 H31B 108.1
C30 C31 H31B 108.1
H31A C31 H31B 107.3
C31 C32 C33 114.35(17)
C31 C32 H32A 108.7
C33 C32 H32A 108.7
C31 C32 H32B 108.7
C33 C32 H32B 108.7
H32A C32 H32B 107.6
C34 C33 C20 113.78(15)
C34 C33 C32 116.14(16)
C20 C33 C32 109.77(16)
C34 C33 H33 105.4
C20 C33 H33 105.4
C32 C33 H33 105.4
C40 C34 C35 117.07(17)
C40 C34 C33 119.93(17)
C35 C34 C33 123.00(18)
C36 C35 C34 123.16(18)
C36 C35 H35 118.4
C34 C35 H35 118.4
C35 C36 C37 117.40(18)
C35 C36 C54 122.78(18)
C37 C36 C54 119.81(17)
O6 C37 C36 116.62(17)
O6 C37 C39 122.42(18)
C36 C37 C39 120.89(18)
O6 C38 H38A 109.5
O6 C38 H38B 109.5
H38A C38 H38B 109.5
O6 C38 H38C 109.5
H38A C38 H38C 109.5
H38B C38 H38C 109.5
C40 C39 C37 119.75(19)
C40 C39 H39 120.1
C37 C39 H39 120.1
C39 C40 C34 121.65(18)
C39 C40 O4 122.69(17)
C34 C40 O4 115.64(16)
O4 C41 C42 107.55(17)
O4 C41 H41A 110.2
C42 C41 H41A 110.2
O4 C41 H41B 110.2
C42 C41 H41B 110.2
H41A C41 H41B 108.5
O5 C42 N3 123.46(19)
O5 C42 C41 116.60(18)
N3 C42 C41 119.80(19)
C44 C43 H43A 109.5
C44 C43 H43B 109.5
H43A C43 H43B 109.5
C44 C43 H43C 109.5
H43A C43 H43C 109.5
H43B C43 H43C 109.5
C45 C44 C43 109.1(2)
C45 C44 H44A 109.9
C43 C44 H44A 109.9
C45 C44 H44B 109.9
C43 C44 H44B 109.9
H44A C44 H44B 108.3
C46 C45 C44 120.2(2)
C46 C45 H45A 107.3
C44 C45 H45A 107.3
C46 C45 H45B 107.3
C44 C45 H45B 107.3
H45A C45 H45B 106.9
C45 C46 C47 114.5(2)
C45 C46 H46A 108.6
C47 C46 H46A 108.6
C45 C46 H46B 108.6
C47 C46 H46B 108.6
H46A C46 H46B 107.6
C48 C47 C46 122.3(2)
C48 C47 H47A 106.8
C46 C47 H47A 106.8
C48 C47 H47B 106.8
C46 C47 H47B 106.8
H47A C47 H47B 106.6
C49 C48 C47 122.2(2)
C49 C48 H48A 106.8
C47 C48 H48A 106.8
C49 C48 H48B 106.8
C47 C48 H48B 106.8
H48A C48 H48B 106.6
C48 C49 C50 120.18(19)
C48 C49 H49A 107.3
C50 C49 H49A 107.3
C48 C49 H49B 107.3
C50 C49 H49B 107.3
H49A C49 H49B 106.9
C49 C50 C51 117.84(19)
C49 C50 H50A 107.8
C51 C50 H50A 107.8
C49 C50 H50B 107.8
C51 C50 H50B 107.8
H50A C50 H50B 107.2
C50 C51 C52 120.50(19)
C50 C51 H51A 107.2
C52 C51 H51A 107.2
C50 C51 H51B 107.2
C52 C51 H51B 107.2
H51A C51 H51B 106.8
C53 C52 C51 110.60(18)
C53 C52 H52A 109.5
C51 C52 H52A 109.5
C53 C52 H52B 109.5
C51 C52 H52B 109.5
H52A C52 H52B 108.1
C52 C53 C54 116.22(17)
C52 C53 H53A 108.2
C54 C53 H53A 108.2
C52 C53 H53B 108.2
C54 C53 H53B 108.2
H53A C53 H53B 107.4
C36 C54 C55 109.76(16)
C36 C54 C53 113.12(16)
C55 C54 C53 109.73(16)
C36 C54 H54 108.0
C55 C54 H54 108.0
C53 C54 H54 108.0
C56 C55 C61 116.47(18)
C56 C55 C54 120.03(18)
C61 C55 C54 123.35(18)
C55 C56 C57 125.18(19)
C55 C56 H56 117.4
C57 C56 H56 117.4
C56 C57 C58 114.90(18)
C56 C57 C75 121.34(18)
C58 C57 C75 123.63(18)
C60 C58 O9 123.37(18)
C60 C58 C57 122.39(19)
O9 C58 C57 114.11(18)
O9 C59 H59A 109.5
O9 C59 H59B 109.5
H59A C59 H59B 109.5
O9 C59 H59C 109.5
H59A C59 H59C 109.5
H59B C59 H59C 109.5
C58 C60 C61 120.09(19)
C58 C60 H60 120.0
C61 C60 H60 120.0
O7 C61 C60 123.40(18)
O7 C61 C55 115.72(17)
C60 C61 C55 120.86(19)
O7 C62 C63 115.06(18)
O7 C62 H62A 108.5
C63 C62 H62A 108.5
O7 C62 H62B 108.5
C63 C62 H62B 108.5
H62A C62 H62B 107.5
O8 C63 N5 121.9(2)
O8 C63 C62 120.8(2)
N5 C63 C62 116.87(19)
C65 C64 H64A 109.5
C65 C64 H64B 109.5
H64A C64 H64B 109.5
C65 C64 H64C 109.5
H64A C64 H64C 109.5
H64B C64 H64C 109.5
C66 C65 C64 121.3(2)
C66 C65 H65A 107.0
C64 C65 H65A 107.0
C66 C65 H65B 107.0
C64 C65 H65B 107.0
H65A C65 H65B 106.7
C67 C66 C65 120.1(2)
C67 C66 H66A 107.3
C65 C66 H66A 107.3
C67 C66 H66B 107.3
C65 C66 H66B 107.3
H66A C66 H66B 106.9
C66 C67 C68 114.8(2)
C66 C67 H67A 108.6
C68 C67 H67A 108.6
C66 C67 H67B 108.6
C68 C67 H67B 108.6
H67A C67 H67B 107.5
C69 C68 C67 116.0(2)
C69 C68 H68A 108.3
C67 C68 H68A 108.3
C69 C68 H68B 108.3
C67 C68 H68B 108.3
H68A C68 H68B 107.4
C68 C69 C70 120.9(2)
C68 C69 H69A 107.1
C70 C69 H69A 107.1
C68 C69 H69B 107.1
C70 C69 H69B 107.1
H69A C69 H69B 106.8
C71 C70 C69 121.3(2)
C71 C70 H70A 107.0
C69 C70 H70A 107.0
C71 C70 H70B 107.0
C69 C70 H70B 107.0
H70A C70 H70B 106.8
C72 C71 C70 116.64(19)
C72 C71 H71A 108.1
C70 C71 H71A 108.1
C72 C71 H71B 108.1
C70 C71 H71B 108.1
H71A C71 H71B 107.3
C71 C72 C73 117.50(19)
C71 C72 H72A 107.9
C73 C72 H72A 107.9
C71 C72 H72B 107.9
C73 C72 H72B 107.9
H72A C72 H72B 107.2
C72 C73 C74 114.95(18)
C72 C73 H73A 108.5
C74 C73 H73A 108.5
C72 C73 H73B 108.5
C74 C73 H73B 108.5
H73A C73 H73B 107.5
C73 C74 C75 115.27(17)
C73 C74 H74A 108.5
C75 C74 H74A 108.5
C73 C74 H74B 108.5
C75 C74 H74B 108.5
H74A C74 H74B 107.5
C57 C75 C76 109.19(15)
C57 C75 C74 109.92(16)
C76 C75 C74 113.87(16)
C57 C75 H75 107.9
C76 C75 H75 107.9
C74 C75 H75 107.9
C82 C76 C77 115.97(17)
C82 C76 C75 121.75(17)
C77 C76 C75 122.23(18)
C76 C77 C78 123.54(19)
C76 C77 H77 118.2
C78 C77 H77 118.2
C79 C78 C77 116.08(18)
C79 C78 C12 121.78(17)
C77 C78 C12 122.11(18)
C81 C79 C78 122.47(17)
C81 C79 O12 120.47(18)
C78 C79 O12 117.04(17)
O12 C80 H80A 109.5
O12 C80 H80B 109.5
H80A C80 H80B 109.5
O12 C80 H80C 109.5
H80A C80 H80C 109.5
H80B C80 H80C 109.5
C79 C81 C82 119.0(2)
C79 C81 H81 120.5
C82 C81 H81 120.5
C76 C82 C81 122.81(19)
C76 C82 O10 118.42(16)
C81 C82 O10 118.76(18)
O10 C83 C84 111.60(18)
O10 C83 H83A 109.3
C84 C83 H83A 109.3
O10 C83 H83B 109.3
C84 C83 H83B 109.3
H83A C83 H83B 108.0
O11 C84 N7 122.3(2)
O11 C84 C83 118.9(2)
N7 C84 C83 118.7(2)
C16 N1 N2 121.93(19)
C16 N1 H1 119.1
N2 N1 H1 119.0
N1 N2 H2E 109.3
N1 N2 H2H 109.7
H2E N2 H2H 141.0
C42 N3 N4 120.41(17)
C42 N3 H3 119.7
N4 N3 H3 119.9
N3 N4 H4E 109.9
N3 N4 H4H 109.1
H4E N4 H4H 141.0
C63 N5 N6 121.69(19)
C63 N5 H5 119.1
N6 N5 H5 119.2
N5 N6 H6C 109.3
N5 N6 H6D 125.5
H6C N6 H6D 125.3
C84 N7 N8 123.4(2)
C84 N7 H7 118.3
N8 N7 H7 118.3
N7 N8 H8E 110.0
N7 N8 H8H 108.9
H8E N8 H8H 141.1
C14 O1 C15 116.46(15)
C18 O3 C19 117.99(16)
C41 O4 C40 116.70(14)
C37 O6 C38 117.11(15)
C61 O7 C62 121.42(16)
C58 O9 C59 117.42(16)
C83 O10 C82 116.79(15)
C79 O12 C80 116.64(15)
H1X O1W H1Y 109.4
H1X O1W H3Y 78.9
H1Y O1W H3Y 147.5
H2X O2W H2Y 109.4
H3X O3W H3Y 106.0

loop_
_geom_bond_atom_site_label_1
_geom_bond_atom_site_label_2
_geom_bond_distance
C1 C2 1.477(3)
C1 H1A 0.9600
C1 H1B 0.9600
C1 H1C 0.9600
C2 C3 1.482(3)
C2 H2A 0.9700
C2 H2B 0.9700
C3 C4 1.495(3)
C3 H3A 0.9700
C3 H3B 0.9700
C4 C5 1.513(3)
C4 H4A 0.9700
C4 H4B 0.9700
C5 C6 1.509(3)
C5 H5A 0.9700
C5 H5B 0.9700
C6 C7 1.471(4)
C6 H6A 0.9700
C6 H6B 0.9700
C7 C8 1.497(3)
C7 H7A 0.9700
C7 H7B 0.9700
C8 C9 1.503(3)
C8 H8A 0.9700
C8 H8B 0.9700
C9 C10 1.534(3)
C9 H9A 0.9700
C9 H9B 0.9700
C10 C11 1.510(3)
C10 H10A 0.9700
C10 H10B 0.9700
C11 C12 1.525(3)
C11 H11A 0.9700
C11 H11B 0.9700
C12 C78 1.511(3)
C12 C13 1.551(3)
C12 H12 0.9800
C13 C21 1.384(3)
C13 C14 1.404(3)
C14 C17 1.373(3)
C14 O1 1.375(2)
C15 O1 1.438(2)
C15 C16 1.481(3)
C15 H15A 0.9700
C15 H15B 0.9700
C16 O2 1.275(3)
C16 N1 1.302(3)
C17 C18 1.366(3)
C17 H17 0.9300
C18 O3 1.373(2)
C18 C20 1.389(3)
C19 O3 1.428(2)
C19 H19A 0.9600
C19 H19B 0.9600
C19 H19C 0.9600
C20 C21 1.387(3)
C20 C33 1.524(3)
C21 H21 0.9300
C22 C23 1.469(4)
C22 H22A 0.9600
C22 H22B 0.9600
C22 H22C 0.9600
C23 C24 1.509(3)
C23 H23A 0.9700
C23 H23B 0.9700
C24 C25 1.470(3)
C24 H24A 0.9700
C24 H24B 0.9700
C25 C26 1.468(3)
C25 H25A 0.9700
C25 H25B 0.9700
C26 C27 1.501(3)
C26 H26A 0.9700
C26 H26B 0.9700
C27 C28 1.487(3)
C27 H27A 0.9700
C27 H27B 0.9700
C28 C29 1.516(3)
C28 H28A 0.9700
C28 H28B 0.9700
C29 C30 1.485(3)
C29 H29A 0.9700
C29 H29B 0.9700
C30 C31 1.514(3)
C30 H30A 0.9700
C30 H30B 0.9700
C31 C32 1.507(3)
C31 H31A 0.9700
C31 H31B 0.9700
C32 C33 1.533(3)
C32 H32A 0.9700
C32 H32B 0.9700
C33 C34 1.523(3)
C33 H33 0.9800
C34 C40 1.383(3)
C34 C35 1.399(3)
C35 C36 1.388(3)
C35 H35 0.9300
C36 C37 1.391(3)
C36 C54 1.525(3)
C37 O6 1.373(2)
C37 C39 1.391(3)
C38 O6 1.419(2)
C38 H38A 0.9600
C38 H38B 0.9600
C38 H38C 0.9600
C39 C40 1.378(3)
C39 H39 0.9300
C40 O4 1.426(2)
C41 O4 1.425(2)
C41 C42 1.459(3)
C41 H41A 0.9700
C41 H41B 0.9700
C42 O5 1.269(2)
C42 N3 1.314(3)
C43 C44 1.500(4)
C43 H43A 0.9600
C43 H43B 0.9600
C43 H43C 0.9600
C44 C45 1.482(3)
C44 H44A 0.9700
C44 H44B 0.9700
C45 C46 1.451(3)
C45 H45A 0.9700
C45 H45B 0.9700
C46 C47 1.498(3)
C46 H46A 0.9700
C46 H46B 0.9700
C47 C48 1.445(3)
C47 H47A 0.9700
C47 H47B 0.9700
C48 C49 1.4475(10)
C48 H48A 0.9700
C48 H48B 0.9700
C49 C50 1.4484(10)
C49 H49A 0.9700
C49 H49B 0.9700
C50 C51 1.467(3)
C50 H50A 0.9700
C50 H50B 0.9700
C51 C52 1.537(3)
C51 H51A 0.9700
C51 H51B 0.9700
C52 C53 1.522(3)
C52 H52A 0.9700
C52 H52B 0.9700
C53 C54 1.540(3)
C53 H53A 0.9700
C53 H53B 0.9700
C54 C55 1.540(3)
C54 H54 0.9800
C55 C56 1.378(3)
C55 C61 1.402(3)
C56 C57 1.394(3)
C56 H56 0.9300
C57 C58 1.404(3)
C57 C75 1.510(3)
C58 C60 1.365(3)
C58 O9 1.402(2)
C59 O9 1.418(2)
C59 H59A 0.9600
C59 H59B 0.9600
C59 H59C 0.9600
C60 C61 1.378(3)
C60 H60 0.9300
C61 O7 1.362(2)
C62 O7 1.427(2)
C62 C63 1.454(3)
C62 H62A 0.9700
C62 H62B 0.9700
C63 O8 1.266(3)
C63 N5 1.335(3)
C64 C65 1.480(4)
C64 H64A 0.9600
C64 H64B 0.9600
C64 H64C 0.9600
C65 C66 1.450(3)
C65 H65A 0.9700
C65 H65B 0.9700
C66 C67 1.444(3)
C66 H66A 0.9700
C66 H66B 0.9700
C67 C68 1.505(3)
C67 H67A 0.9700
C67 H67B 0.9700
C68 C69 1.477(3)
C68 H68A 0.9700
C68 H68B 0.9700
C69 C70 1.504(3)
C69 H69A 0.9700
C69 H69B 0.9700
C70 C71 1.498(3)
C70 H70A 0.9700
C70 H70B 0.9700
C71 C72 1.464(3)
C71 H71A 0.9700
C71 H71B 0.9700
C72 C73 1.515(3)
C72 H72A 0.9700
C72 H72B 0.9700
C73 C74 1.526(3)
C73 H73A 0.9700
C73 H73B 0.9700
C74 C75 1.533(3)
C74 H74A 0.9700
C74 H74B 0.9700
C75 C76 1.520(3)
C75 H75 0.9800
C76 C82 1.363(3)
C76 C77 1.413(3)
C77 C78 1.423(2)
C77 H77 0.9300
C78 C79 1.378(3)
C79 C81 1.375(3)
C79 O12 1.383(2)
C80 O12 1.434(2)
C80 H80A 0.9600
C80 H80B 0.9600
C80 H80C 0.9600
C81 C82 1.406(3)
C81 H81 0.9300
C82 O10 1.414(2)
C83 O10 1.399(2)
C83 C84 1.450(3)
C83 H83A 0.9700
C83 H83B 0.9700
C84 O11 1.264(3)
C84 N7 1.308(3)
N1 N2 1.418(2)
N1 H1 0.8606
N2 H2E 0.8908
N2 H2H 0.8903
N3 N4 1.390(2)
N3 H3 0.8590
N4 H4E 0.8903
N4 H4H 0.8897
N5 N6 1.403(3)
N5 H5 0.8597
N6 H6C 0.8895
N6 H6D 0.9005
N7 N8 1.423(2)
N7 H7 0.8599
N8 H8E 0.8895
N8 H8H 0.8892
O1W H1X 0.8501
O1W H1Y 0.8505
O1W H3Y 1.0901
O2W H2X 0.8507
O2W H2Y 0.8502
O3W H3X 0.8508
O3W H3Y 0.8491

loop_
_geom_torsion_atom_site_label_1
_geom_torsion_atom_site_label_2
_geom_torsion_atom_site_label_3
_geom_torsion_atom_site_label_4
_geom_torsion
C1 C2 C3 C4 -179.0(2)
C2 C3 C4 C5 177.0(2)
C3 C4 C5 C6 176.8(2)
C4 C5 C6 C7 176.6(2)
C5 C6 C7 C8 164.0(2)
C6 C7 C8 C9 82.6(3)
C7 C8 C9 C10 179.3(2)
C8 C9 C10 C11 161.5(2)
C9 C10 C11 C12 176.18(18)
C10 C11 C12 C78 178.12(17)
C10 C11 C12 C13 54.3(2)
C78 C12 C13 C21 -45.5(2)
C11 C12 C13 C21 81.9(2)
C78 C12 C13 C14 131.17(19)
C11 C12 C13 C14 -101.3(2)
C21 C13 C14 C17 -2.9(3)
C12 C13 C14 C17 -179.78(18)
C21 C13 C14 O1 178.66(17)
C12 C13 C14 O1 1.8(3)
O1 C15 C16 O2 178.1(2)
O1 C15 C16 N1 -4.9(3)
O1 C14 C17 C18 -179.94(18)
C13 C14 C17 C18 1.8(3)
C14 C17 C18 O3 179.49(18)
C14 C17 C18 C20 -1.1(3)
C17 C18 C20 C21 1.7(3)
O3 C18 C20 C21 -178.90(17)
C17 C18 C20 C33 -177.54(18)
O3 C18 C20 C33 1.9(3)
C14 C13 C21 C20 3.7(3)
C12 C13 C21 C20 -179.43(18)
C18 C20 C21 C13 -3.1(3)
C33 C20 C21 C13 176.16(18)
C22 C23 C24 C25 147.7(3)
C23 C24 C25 C26 -178.2(2)
C24 C25 C26 C27 -178.3(2)
C25 C26 C27 C28 -174.4(2)
C26 C27 C28 C29 178.4(2)
C27 C28 C29 C30 -172.2(2)
C28 C29 C30 C31 178.4(2)
C29 C30 C31 C32 77.4(3)
C30 C31 C32 C33 173.89(17)
C21 C20 C33 C34 48.2(3)
C18 C20 C33 C34 -132.58(19)
C21 C20 C33 C32 -83.8(2)
C18 C20 C33 C32 95.3(2)
C31 C32 C33 C34 63.8(2)
C31 C32 C33 C20 -165.41(16)
C20 C33 C34 C40 73.0(2)
C32 C33 C34 C40 -158.13(18)
C20 C33 C34 C35 -106.5(2)
C32 C33 C34 C35 22.4(3)
C40 C34 C35 C36 3.0(3)
C33 C34 C35 C36 -177.57(18)
C34 C35 C36 C37 -3.1(3)
C34 C35 C36 C54 175.55(18)
C35 C36 C37 O6 177.97(17)
C54 C36 C37 O6 -0.7(3)
C35 C36 C37 C39 0.8(3)
C54 C36 C37 C39 -177.86(18)
O6 C37 C39 C40 -175.51(18)
C36 C37 C39 C40 1.4(3)
C37 C39 C40 C34 -1.6(3)
C37 C39 C40 O4 -179.91(17)
C35 C34 C40 C39 -0.5(3)
C33 C34 C40 C39 180.00(18)
C35 C34 C40 O4 177.90(16)
C33 C34 C40 O4 -1.6(3)
O4 C41 C42 O5 -175.80(17)
O4 C41 C42 N3 8.4(3)
C43 C44 C45 C46 -169.6(2)
C44 C45 C46 C47 179.7(2)
C45 C46 C47 C48 -176.5(2)
C46 C47 C48 C49 178.9(2)
C47 C48 C49 C50 -168.7(2)
C48 C49 C50 C51 -172.8(2)
C49 C50 C51 C52 172.2(2)
C50 C51 C52 C53 175.4(2)
C51 C52 C53 C54 -177.95(18)
C35 C36 C54 C55 111.3(2)
C37 C36 C54 C55 -70.1(2)
C35 C36 C54 C53 -11.6(3)
C37 C36 C54 C53 167.00(17)
C52 C53 C54 C36 -174.62(17)
C52 C53 C54 C55 62.4(2)
C36 C54 C55 C56 -53.0(2)
C53 C54 C55 C56 71.9(2)
C36 C54 C55 C61 131.5(2)
C53 C54 C55 C61 -103.6(2)
C61 C55 C56 C57 -1.5(3)
C54 C55 C56 C57 -177.25(18)
C55 C56 C57 C58 0.8(3)
C55 C56 C57 C75 176.92(18)
C56 C57 C58 C60 -1.7(3)
C75 C57 C58 C60 -177.74(19)
C56 C57 C58 O9 -177.61(16)
C75 C57 C58 O9 6.4(3)
O9 C58 C60 C61 178.88(18)
C57 C58 C60 C61 3.4(3)
C58 C60 C61 O7 178.10(18)
C58 C60 C61 C55 -4.0(3)
C56 C55 C61 O7 -178.96(17)
C54 C55 C61 O7 -3.3(3)
C56 C55 C61 C60 3.0(3)
C54 C55 C61 C60 178.65(18)
O7 C62 C63 O8 170.71(19)
O7 C62 C63 N5 -1.8(3)
C64 C65 C66 C67 178.1(2)
C65 C66 C67 C68 -178.8(2)
C66 C67 C68 C69 -172.3(2)
C67 C68 C69 C70 -178.8(2)
C68 C69 C70 C71 -179.4(2)
C69 C70 C71 C72 -173.9(2)
C70 C71 C72 C73 -179.47(19)
C71 C72 C73 C74 -172.46(19)
C72 C73 C74 C75 163.67(18)
C56 C57 C75 C76 52.8(2)
C58 C57 C75 C76 -131.43(19)
C56 C57 C75 C74 -72.8(2)
C58 C57 C75 C74 103.0(2)
C73 C74 C75 C57 -51.4(2)
C73 C74 C75 C76 -174.26(17)
C57 C75 C76 C82 54.1(2)
C74 C75 C76 C82 177.32(18)
C57 C75 C76 C77 -123.4(2)
C74 C75 C76 C77 -0.2(3)
C82 C76 C77 C78 -3.8(3)
C75 C76 C77 C78 173.88(18)
C76 C77 C78 C79 3.7(3)
C76 C77 C78 C12 -174.34(18)
C11 C12 C78 C79 178.27(18)
C13 C12 C78 C79 -57.5(2)
C11 C12 C78 C77 -3.8(3)
C13 C12 C78 C77 120.44(19)
C77 C78 C79 C81 -2.1(3)
C12 C78 C79 C81 175.95(19)
C77 C78 C79 O12 176.40(16)
C12 C78 C79 O12 -5.6(3)
C78 C79 C81 C82 0.7(3)
O12 C79 C81 C82 -177.68(17)
C77 C76 C82 C81 2.2(3)
C75 C76 C82 C81 -175.40(18)
C77 C76 C82 O10 -176.91(16)
C75 C76 C82 O10 5.5(3)
C79 C81 C82 C76 -0.8(3)
C79 C81 C82 O10 178.32(18)
O10 C83 C84 O11 -178.9(2)
O10 C83 C84 N7 0.0(3)
O2 C16 N1 N2 1.9(4)
C15 C16 N1 N2 -175.0(2)
O5 C42 N3 N4 -0.4(3)
C41 C42 N3 N4 175.10(18)
O8 C63 N5 N6 9.1(3)
C62 C63 N5 N6 -178.49(19)
O11 C84 N7 N8 12.5(4)
C83 C84 N7 N8 -166.5(2)
C17 C14 O1 C15 -9.8(3)
C13 C14 O1 C15 168.58(19)
C16 C15 O1 C14 -175.54(18)
C17 C18 O3 C19 9.9(3)
C20 C18 O3 C19 -169.52(18)
C42 C41 O4 C40 -176.16(16)
C39 C40 O4 C41 -4.6(3)
C34 C40 O4 C41 177.04(16)
C36 C37 O6 C38 -175.12(17)
C39 C37 O6 C38 2.0(3)
C60 C61 O7 C62 -3.2(3)
C55 C61 O7 C62 178.86(18)
C63 C62 O7 C61 91.9(2)
C60 C58 O9 C59 38.2(3)
C57 C58 O9 C59 -145.95(19)
C84 C83 O10 C82 172.50(18)
C76 C82 O10 C83 -131.2(2)
C81 C82 O10 C83 49.7(2)
C81 C79 O12 C80 -55.6(2)
C78 C79 O12 C80 125.88(19)
